data_1513679
loop_
_publ_author_name
'Hering, Christian'
'Schulz, Axel'
'Villinger, Alexander'

_publ_section_title
;
 Diatomic PN -- trapped in a cyclo-tetraphosphazene
;
_journal_issue 3
_journal_name_full 'Chemical Science'
_journal_page_first 1064
_journal_paper_doi 10.1039/c3sc52322e
_journal_volume 5
_journal_year 2014
_chemical_formula_moiety 'C27 H40 Mo N4 O3 P4, 1.4(C7 H8)'
_chemical_formula_sum 'C36.81 H51.21 Mo N4 O3 P4'
_chemical_formula_weight 817.50
_chemical_name_systematic
;
 ?
;
_space_group_IT_number 2
_symmetry_cell_setting triclinic
_symmetry_Int_Tables_number 2
_symmetry_space_group_name_Hall '-P 1'
_symmetry_space_group_name_H-M 'P -1'
_atom_sites_solution_hydrogens geom
_atom_sites_solution_primary direct
_atom_sites_solution_secondary difmap
_audit_creation_method SHELXL-97
_cell_angle_alpha 70.892(2)
_cell_angle_beta 88.485(2)
_cell_angle_gamma 89.599(2)
_cell_formula_units_Z 2
_cell_length_a 9.1199(3)
_cell_length_b 13.8435(5)
_cell_length_c 17.1181(7)
_cell_measurement_reflns_used 9953
_cell_measurement_temperature 173(2)
_cell_measurement_theta_max 59.448
_cell_measurement_theta_min 4.468
_cell_volume 2041.39(13)
_computing_cell_refinement 'Bruker Apex V7.51A'
_computing_data_collection 'Bruker Apex V7.51A'
_computing_data_reduction 'Bruker SAINT'
_computing_molecular_graphics 'ORTEP-3v2.01 (Farrugia, 1997)'
_computing_publication_material SHELXL-97
_computing_structure_refinement 'SHELXL-97 (Sheldrick, 1997)'
_computing_structure_solution 'SHELXS-97 (Sheldrick, 1997)'
_diffrn_ambient_temperature 173(2)
_diffrn_measured_fraction_theta_full 0.993
_diffrn_measured_fraction_theta_max 0.993
_diffrn_measurement_device_type 'Bruker Apex Kappa II-CCD-diffractometer'
_diffrn_measurement_method 'phi and omega scans'
_diffrn_radiation_monochromator graphite
_diffrn_radiation_source 'sealed tube'
_diffrn_radiation_type MoK\a
_diffrn_radiation_wavelength 0.71073
_diffrn_reflns_av_R_equivalents 0.0564
_diffrn_reflns_av_sigmaI/netI 0.0591
_diffrn_reflns_limit_h_max 13
_diffrn_reflns_limit_h_min -13
_diffrn_reflns_limit_k_max 20
_diffrn_reflns_limit_k_min -20
_diffrn_reflns_limit_l_max 22
_diffrn_reflns_limit_l_min -24
_diffrn_reflns_number 60358
_diffrn_reflns_theta_full 31.00
_diffrn_reflns_theta_max 31.00
_diffrn_reflns_theta_min 1.56
_exptl_absorpt_coefficient_mu 0.516
_exptl_absorpt_correction_T_max 0.9697
_exptl_absorpt_correction_T_min 0.9128
_exptl_absorpt_correction_type multi-scan
_exptl_absorpt_process_details '(SADABS; Sheldrick, 2004)'
_exptl_crystal_colour colourless
_exptl_crystal_density_diffrn 1.330
_exptl_crystal_density_method 'not measured'
_exptl_crystal_description block
_exptl_crystal_F_000 852
_exptl_crystal_size_max 0.18
_exptl_crystal_size_mid 0.10
_exptl_crystal_size_min 0.06
_refine_diff_density_max 0.907
_refine_diff_density_min -0.499
_refine_diff_density_rms 0.089
_refine_ls_extinction_method none
_refine_ls_goodness_of_fit_ref 1.034
_refine_ls_hydrogen_treatment constr
_refine_ls_matrix_type full
_refine_ls_number_parameters 425
_refine_ls_number_reflns 12924
_refine_ls_number_restraints 8
_refine_ls_restrained_S_all 1.035
_refine_ls_R_factor_all 0.0807
_refine_ls_R_factor_gt 0.0463
_refine_ls_shift/su_max 0.002
_refine_ls_shift/su_mean 0.000
_refine_ls_structure_factor_coef Fsqd
_refine_ls_weighting_details 'calc w=1/[\s^2^(Fo^2^)+(0.0659P)^2^+0.0000P] where P=(Fo^2^+2Fc^2^)/3'
_refine_ls_weighting_scheme calc
_refine_ls_wR_factor_gt 0.1118
_refine_ls_wR_factor_ref 0.1217
_reflns_number_gt 9108
_reflns_number_total 12924
_reflns_threshold_expression >2\s(I)
_cod_data_source_file c3sc52322e.txt
_cod_data_source_block ch163_[PN(C6H10)]4Mo(CO)3
_cod_database_code 1513679

loop_
_symmetry_equiv_pos_as_xyz
'x, y, z'
'-x, -y, -z'

loop_
_atom_site_label
_atom_site_type_symbol
_atom_site_fract_x
_atom_site_fract_y
_atom_site_fract_z
_atom_site_U_iso_or_equiv
_atom_site_adp_type
_atom_site_occupancy
_atom_site_symmetry_multiplicity
_atom_site_calc_flag
_atom_site_refinement_flags
_atom_site_disorder_assembly
_atom_site_disorder_group
Mo1 Mo -0.143887(19) 0.091545(15) 1.212564(12) 0.02531(7) Uani 1 1 d . . .
P1 P 0.08826(6) 0.16252(4) 1.13053(4) 0.02430(12) Uani 1 1 d . . .
P2 P 0.02124(6) -0.03460(4) 1.18122(4) 0.02533(12) Uani 1 1 d . . .
P3 P 0.02554(6) 0.00184(5) 1.32569(4) 0.02617(13) Uani 1 1 d . . .
P4 P 0.16634(7) 0.19445(5) 1.28221(4) 0.02980(14) Uani 1 1 d . . .
N1 N 0.12868(19) 0.05300(14) 1.10986(12) 0.0264(4) Uani 1 1 d . . .
N2 N 0.0987(2) -0.07650(14) 1.27497(12) 0.0270(4) Uani 1 1 d . . .
N3 N 0.1596(2) 0.06891(15) 1.34976(12) 0.0285(4) Uani 1 1 d . . .
N4 N 0.22186(19) 0.18664(14) 1.18779(12) 0.0275(4) Uani 1 1 d . . .
O1 O -0.3341(2) 0.15851(18) 1.05448(13) 0.0532(5) Uani 1 1 d . . .
O2 O -0.2451(2) 0.27756(15) 1.26726(13) 0.0459(5) Uani 1 1 d . . .
O3 O -0.4060(2) -0.04421(18) 1.30845(15) 0.0621(6) Uani 1 1 d . . .
C1 C -0.2096(2) 0.2086(2) 1.24733(15) 0.0326(5) Uani 1 1 d . . .
C2 C -0.2629(2) 0.13600(19) 1.11254(16) 0.0336(5) Uani 1 1 d . . .
C3 C -0.3090(3) 0.0060(2) 1.27387(17) 0.0369(6) Uani 1 1 d . . .
C4 C 0.1191(3) 0.25335(18) 1.02750(15) 0.0317(5) Uani 1 1 d . . .
H4A H 0.0235 0.2669 0.9998 0.038 Uiso 1 1 calc R . .
H4B H 0.1525 0.3184 1.0334 0.038 Uiso 1 1 calc R . .
C5 C 0.2279(3) 0.22427(19) 0.97044(15) 0.0323(5) Uani 1 1 d . . .
C6 C 0.2854(3) 0.13104(18) 0.98430(15) 0.0311(5) Uani 1 1 d . . .
C7 C 0.2556(3) 0.04080(18) 1.06014(15) 0.0334(5) Uani 1 1 d . . .
H7A H 0.2400 -0.0201 1.0432 0.040 Uiso 1 1 calc R . .
H7B H 0.3433 0.0280 1.0949 0.040 Uiso 1 1 calc R . .
C8 C 0.2666(3) 0.3137(2) 0.89474(18) 0.0457(7) Uani 1 1 d . . .
H8A H 0.3398 0.3565 0.9087 0.069 Uiso 1 1 calc R . .
H8B H 0.1783 0.3542 0.8750 0.069 Uiso 1 1 calc R . .
H8C H 0.3067 0.2886 0.8513 0.069 Uiso 1 1 calc R . .
C9 C 0.3929(3) 0.1078(2) 0.92430(16) 0.0401(6) Uani 1 1 d . . .
H9A H 0.3575 0.1376 0.8679 0.060 Uiso 1 1 calc R . .
H9B H 0.4023 0.0336 0.9379 0.060 Uiso 1 1 calc R . .
H9C H 0.4888 0.1372 0.9282 0.060 Uiso 1 1 calc R . .
C10 C 0.0355(3) -0.14869(18) 1.15243(16) 0.0338(5) Uani 1 1 d . . .
H10A H -0.0526 -0.1914 1.1744 0.041 Uiso 1 1 calc R . .
H10B H 0.0346 -0.1285 1.0914 0.041 Uiso 1 1 calc R . .
C11 C 0.1713(3) -0.21385(18) 1.18251(15) 0.0314(5) Uani 1 1 d . . .
C12 C 0.2550(3) -0.20867(18) 1.24292(15) 0.0318(5) Uani 1 1 d . . .
C13 C 0.2322(3) -0.1382(2) 1.29258(18) 0.0396(6) Uani 1 1 d . . .
H13A H 0.2300 -0.1796 1.3520 0.048 Uiso 1 1 calc R . .
H13B H 0.3176 -0.0916 1.2826 0.048 Uiso 1 1 calc R . .
C14 C 0.1969(4) -0.2916(2) 1.13806(19) 0.0495(7) Uani 1 1 d . . .
H14A H 0.2310 -0.2563 1.0811 0.074 Uiso 1 1 calc R . .
H14B H 0.1050 -0.3276 1.1375 0.074 Uiso 1 1 calc R . .
H14C H 0.2713 -0.3409 1.1669 0.074 Uiso 1 1 calc R . .
C15 C 0.3886(3) -0.2744(2) 1.27141(18) 0.0475(7) Uani 1 1 d . . .
H15A H 0.3676 -0.3252 1.3257 0.071 Uiso 1 1 calc R . .
H15B H 0.4710 -0.2313 1.2754 0.071 Uiso 1 1 calc R . .
H15C H 0.4142 -0.3094 1.2316 0.071 Uiso 1 1 calc R . .
C16 C -0.0229(3) -0.0842(2) 1.42710(16) 0.0358(6) Uani 1 1 d . . .
H16A H -0.0850 -0.0470 1.4560 0.043 Uiso 1 1 calc R . .
H16B H -0.0827 -0.1406 1.4209 0.043 Uiso 1 1 calc R . .
C17 C 0.1063(3) -0.1300(2) 1.48076(15) 0.0336(5) Uani 1 1 d . . .
C18 C 0.2350(3) -0.0828(2) 1.47243(15) 0.0338(5) Uani 1 1 d . . .
C19 C 0.2726(2) 0.01970(19) 1.40976(15) 0.0320(5) Uani 1 1 d . . .
H19A H 0.2976 0.0669 1.4401 0.038 Uiso 1 1 calc R . .
H19B H 0.3619 0.0113 1.3785 0.038 Uiso 1 1 calc R . .
C20 C 0.0730(3) -0.2334(2) 1.54344(18) 0.0504(7) Uani 1 1 d . . .
H20A H 0.1582 -0.2574 1.5782 0.076 Uiso 1 1 calc R . .
H20B H 0.0510 -0.2820 1.5147 0.076 Uiso 1 1 calc R . .
H20C H -0.0118 -0.2279 1.5781 0.076 Uiso 1 1 calc R . .
C21 C 0.3648(3) -0.1250(2) 1.52557(19) 0.0518(8) Uani 1 1 d . . .
H21A H 0.3432 -0.1950 1.5614 0.078 Uiso 1 1 calc R . .
H21B H 0.3848 -0.0822 1.5597 0.078 Uiso 1 1 calc R . .
H21C H 0.4509 -0.1254 1.4902 0.078 Uiso 1 1 calc R . .
C22 C 0.3457(3) 0.2372(2) 1.30783(18) 0.0401(6) Uani 1 1 d . . .
H22A H 0.3340 0.2581 1.3577 0.048 Uiso 1 1 calc R . .
H22B H 0.4165 0.1800 1.3201 0.048 Uiso 1 1 calc R . .
C23 C 0.4042(3) 0.3263(2) 1.2362(2) 0.0437(7) Uani 1 1 d . . .
C24 C 0.4239(2) 0.31058(19) 1.16394(19) 0.0401(6) Uani 1 1 d . . .
C25 C 0.3766(2) 0.20910(18) 1.15752(16) 0.0329(5) Uani 1 1 d . . .
H25A H 0.3855 0.2112 1.0992 0.039 Uiso 1 1 calc R . .
H25B H 0.4414 0.1542 1.1909 0.039 Uiso 1 1 calc R . .
C26 C 0.4386(4) 0.4223(2) 1.2544(3) 0.0641(10) Uani 1 1 d . . .
H26A H 0.4796 0.4732 1.2044 0.096 Uiso 1 1 calc R . .
H26B H 0.5102 0.4073 1.2985 0.096 Uiso 1 1 calc R . .
H26C H 0.3486 0.4491 1.2721 0.096 Uiso 1 1 calc R . .
C27 C 0.4898(3) 0.3850(2) 1.0864(2) 0.0589(9) Uani 1 1 d . . .
H27A H 0.5246 0.4455 1.0980 0.088 Uiso 1 1 calc R . .
H27B H 0.4155 0.4052 1.0437 0.088 Uiso 1 1 calc R . .
H27C H 0.5724 0.3526 1.0668 0.088 Uiso 1 1 calc R . .
C28 C 0.0393(9) 0.4538(6) 1.1634(5) 0.0681(19) Uiso 0.50 1 d P . .
H28A H -0.0183 0.5002 1.1847 0.102 Uiso 0.50 1 calc PR . .
H28B H 0.1433 0.4597 1.1741 0.102 Uiso 0.50 1 calc PR . .
H28C H 0.0063 0.3834 1.1910 0.102 Uiso 0.50 1 calc PR . .
C29 C 0.0181(4) 0.4825(3) 1.06922(16) 0.0417(12) Uiso 0.50 1 d PG . .
C30 C 0.1240(4) 0.5364(3) 1.0119(2) 0.0310(10) Uiso 0.50 1 d PG . .
H30 H 0.2127 0.5565 1.0302 0.037 Uiso 0.50 1 calc PR . .
C31 C 0.1002(5) 0.5610(3) 0.92777(19) 0.0501(15) Uiso 0.50 1 d PG . .
H31 H 0.1726 0.5978 0.8886 0.060 Uiso 0.50 1 calc PR . .
C32 C -0.0295(5) 0.5317(4) 0.90094(16) 0.0545(16) Uiso 0.50 1 d PG . .
H32 H -0.0458 0.5485 0.8434 0.065 Uiso 0.50 1 calc PR . .
C33 C -0.1354(4) 0.4778(4) 0.9583(2) 0.0551(17) Uiso 0.50 1 d PG . .
H33 H -0.2240 0.4578 0.9399 0.066 Uiso 0.50 1 calc PR . .
C34 C -0.1116(4) 0.4532(3) 1.0424(2) 0.0419(13) Uiso 0.50 1 d PG . .
H34 H -0.1839 0.4164 1.0816 0.050 Uiso 0.50 1 calc PR . .
C35A C -0.462(2) -0.4124(14) 1.5056(12) 0.154(8) Uiso 0.328(7) 1 d PD A 1
H35A H -0.5084 -0.4801 1.5220 0.231 Uiso 0.328(7) 1 calc PR A 1
H35B H -0.5362 -0.3599 1.4817 0.231 Uiso 0.328(7) 1 calc PR A 1
H35C H -0.4211 -0.4011 1.5542 0.231 Uiso 0.328(7) 1 calc PR A 1
C36A C -0.3428(11) -0.4063(9) 1.4427(7) 0.159(9) Uiso 0.328(7) 1 d PG A 1
C37A C -0.2601(14) -0.3174(8) 1.4115(7) 0.086(3) Uiso 0.328(7) 1 d PGD A 1
H37A H -0.2810 -0.2604 1.4293 0.103 Uiso 0.328(7) 1 calc PR A 1
C38A C -0.1468(12) -0.3117(7) 1.3542(7) 0.131(8) Uiso 0.328(7) 1 d PG A 1
H38A H -0.0903 -0.2509 1.3329 0.157 Uiso 0.328(7) 1 calc PR A 1
C39A C -0.1162(10) -0.3950(9) 1.3282(6) 0.077(3) Uiso 0.328(7) 1 d PG A 1
H39A H -0.0387 -0.3912 1.2891 0.092 Uiso 0.328(7) 1 calc PR A 1
C40A C -0.1989(12) -0.4840(7) 1.3594(7) 0.133(7) Uiso 0.328(7) 1 d PG A 1
H40A H -0.1780 -0.5409 1.3417 0.160 Uiso 0.328(7) 1 calc PR A 1
C41A C -0.3122(12) -0.4896(7) 1.4167(7) 0.106(5) Uiso 0.328(7) 1 d PGD A 1
H41A H -0.3687 -0.5504 1.4380 0.127 Uiso 0.328(7) 1 calc PR A 1
C35B C 0.048(3) -0.4752(19) 1.3787(17) 0.181(7) Uiso 0.340(7) 1 d P B 2
H35D H 0.0811 -0.4395 1.3217 0.271 Uiso 0.340(7) 1 calc PR B 2
H35E H 0.0194 -0.5454 1.3841 0.271 Uiso 0.340(7) 1 calc PR B 2
H35F H 0.1270 -0.4767 1.4165 0.271 Uiso 0.340(7) 1 calc PR B 2
C36B C -0.1060(13) -0.4102(10) 1.4037(8) 0.157(8) Uiso 0.340(7) 1 d PG B 2
C37B C -0.1260(14) -0.4690(8) 1.4863(8) 0.110(6) Uiso 0.340(7) 1 d PG B 2
H37B H -0.0649 -0.5265 1.5100 0.133 Uiso 0.340(7) 1 calc PR B 2
C38B C -0.2352(16) -0.4435(10) 1.5343(6) 0.151(8) Uiso 0.340(7) 1 d PG B 2
H38B H -0.2488 -0.4837 1.5908 0.181 Uiso 0.340(7) 1 calc PR B 2
C39B C -0.3245(14) -0.3594(10) 1.4996(8) 0.197(11) Uiso 0.340(7) 1 d PG B 2
H39B H -0.3991 -0.3420 1.5324 0.236 Uiso 0.340(7) 1 calc PR B 2
C40B C -0.3046(13) -0.3007(8) 1.4170(8) 0.086(3) Uiso 0.340(7) 1 d PG B 2
H40B H -0.3656 -0.2432 1.3932 0.103 Uiso 0.340(7) 1 calc PR B 2
C41B C -0.1953(15) -0.3261(9) 1.3690(6) 0.090(5) Uiso 0.340(7) 1 d PG B 2
H41B H -0.1817 -0.2860 1.3125 0.108 Uiso 0.340(7) 1 calc PR B 2
C35C C -0.2281(18) -0.2770(12) 1.3575(10) 0.074(5) Uiso 0.233(5) 1 d PD C 3
H35G H -0.3263 -0.2820 1.3373 0.111 Uiso 0.233(5) 1 calc PR C 3
H35H H -0.1833 -0.2117 1.3247 0.111 Uiso 0.233(5) 1 calc PR C 3
H35I H -0.2354 -0.2810 1.4157 0.111 Uiso 0.233(5) 1 calc PR C 3
C36C C -0.1370(15) -0.3614(8) 1.3498(7) 0.077(3) Uiso 0.233(5) 1 d PGD C 3
C37C C 0.0065(16) -0.3804(12) 1.3760(11) 0.112(8) Uiso 0.233(5) 1 d PGD C 3
H37C H 0.0527 -0.3371 1.4010 0.134 Uiso 0.233(5) 1 calc PR C 3
C38C C 0.0825(15) -0.4629(14) 1.3655(13) 0.181(7) Uiso 0.233(5) 1 d PGD C 3
H38C H 0.1806 -0.4759 1.3834 0.217 Uiso 0.233(5) 1 calc PR C 3
C39C C 0.0150(19) -0.5264(10) 1.3289(10) 0.105(7) Uiso 0.233(5) 1 d PGD C 3
H39C H 0.0669 -0.5828 1.3218 0.126 Uiso 0.233(5) 1 calc PR C 3
C40C C -0.1285(19) -0.5074(11) 1.3028(10) 0.110(8) Uiso 0.233(5) 1 d PGD C 3
H40C H -0.1747 -0.5507 1.2778 0.132 Uiso 0.233(5) 1 calc PR C 3
C41C C -0.2045(14) -0.4249(12) 1.3132(10) 0.23(2) Uiso 0.233(5) 1 d PGD C 3
H41C H -0.3026 -0.4119 1.2953 0.273 Uiso 0.233(5) 1 calc PR C 3

loop_
_atom_site_aniso_label
_atom_site_aniso_U_11
_atom_site_aniso_U_22
_atom_site_aniso_U_33
_atom_site_aniso_U_23
_atom_site_aniso_U_13
_atom_site_aniso_U_12
Mo1 0.01345(9) 0.02848(11) 0.03447(12) -0.01093(8) -0.00106(7) 0.00165(7)
P1 0.0159(2) 0.0233(3) 0.0340(3) -0.0098(2) -0.0011(2) 0.0034(2)
P2 0.0203(3) 0.0246(3) 0.0316(3) -0.0096(2) -0.0039(2) 0.0008(2)
P3 0.0177(2) 0.0293(3) 0.0330(3) -0.0121(2) -0.0009(2) -0.0005(2)
P4 0.0254(3) 0.0272(3) 0.0399(4) -0.0150(3) -0.0033(2) 0.0004(2)
N1 0.0214(8) 0.0248(9) 0.0338(10) -0.0111(8) 0.0015(7) 0.0043(7)
N2 0.0214(8) 0.0265(10) 0.0344(10) -0.0115(8) -0.0055(7) 0.0025(7)
N3 0.0213(9) 0.0301(10) 0.0350(11) -0.0118(8) -0.0031(8) 0.0004(7)
N4 0.0160(8) 0.0274(10) 0.0378(11) -0.0089(8) -0.0007(7) -0.0008(7)
O1 0.0425(11) 0.0730(15) 0.0414(11) -0.0145(10) -0.0116(9) 0.0121(10)
O2 0.0414(11) 0.0482(11) 0.0563(12) -0.0283(10) -0.0064(9) 0.0158(9)
O3 0.0320(10) 0.0637(14) 0.0815(17) -0.0125(12) 0.0173(10) -0.0144(10)
C1 0.0217(10) 0.0404(14) 0.0357(13) -0.0125(11) -0.0017(9) 0.0024(9)
C2 0.0223(11) 0.0404(14) 0.0391(14) -0.0147(11) 0.0013(10) 0.0054(10)
C3 0.0214(11) 0.0413(14) 0.0464(15) -0.0122(12) 0.0007(10) 0.0012(10)
C4 0.0289(11) 0.0277(12) 0.0369(13) -0.0086(10) -0.0013(10) 0.0081(9)
C5 0.0271(11) 0.0340(13) 0.0330(13) -0.0071(10) -0.0017(9) 0.0030(9)
C6 0.0267(11) 0.0331(13) 0.0331(13) -0.0104(10) 0.0002(9) 0.0050(9)
C7 0.0301(12) 0.0305(12) 0.0376(14) -0.0091(10) 0.0054(10) 0.0093(10)
C8 0.0474(16) 0.0374(15) 0.0430(16) -0.0011(12) 0.0063(13) 0.0047(12)
C9 0.0375(14) 0.0418(15) 0.0385(15) -0.0105(12) 0.0071(11) 0.0092(11)
C10 0.0402(13) 0.0268(12) 0.0368(14) -0.0130(10) -0.0097(11) 0.0009(10)
C11 0.0379(13) 0.0240(11) 0.0317(12) -0.0084(10) -0.0004(10) 0.0016(9)
C12 0.0333(12) 0.0273(12) 0.0338(13) -0.0086(10) -0.0009(10) 0.0052(9)
C13 0.0336(13) 0.0447(15) 0.0488(16) -0.0259(13) -0.0151(11) 0.0162(11)
C14 0.067(2) 0.0436(16) 0.0450(16) -0.0239(13) -0.0081(14) 0.0133(14)
C15 0.0485(16) 0.0507(17) 0.0457(16) -0.0189(14) -0.0067(13) 0.0230(13)
C16 0.0270(11) 0.0426(14) 0.0385(14) -0.0145(11) 0.0050(10) -0.0059(10)
C17 0.0366(13) 0.0402(14) 0.0256(12) -0.0133(10) 0.0025(10) -0.0026(11)
C18 0.0330(12) 0.0412(14) 0.0277(12) -0.0116(11) -0.0025(10) 0.0005(10)
C19 0.0241(11) 0.0385(13) 0.0324(13) -0.0099(10) -0.0027(9) -0.0020(9)
C20 0.0554(18) 0.0508(18) 0.0386(15) -0.0055(13) -0.0037(13) -0.0128(14)
C21 0.0470(17) 0.0561(18) 0.0442(17) -0.0043(14) -0.0156(13) -0.0021(14)
C22 0.0374(13) 0.0367(14) 0.0487(16) -0.0167(12) -0.0090(12) -0.0082(11)
C23 0.0275(12) 0.0313(13) 0.069(2) -0.0115(13) -0.0132(12) -0.0054(10)
C24 0.0186(10) 0.0290(13) 0.0629(19) -0.0011(12) -0.0050(11) -0.0030(9)
C25 0.0158(9) 0.0351(13) 0.0415(14) -0.0040(11) 0.0004(9) -0.0003(9)
C26 0.0524(19) 0.0423(17) 0.099(3) -0.0245(18) -0.0109(18) -0.0124(14)
C27 0.0381(15) 0.0476(18) 0.073(2) 0.0054(16) -0.0009(15) -0.0117(13)

loop_
_atom_type_symbol
_atom_type_description
_atom_type_scat_dispersion_real
_atom_type_scat_dispersion_imag
_atom_type_scat_source
C C 0.0033 0.0016 'International Tables Vol C Tables 4.2.6.8 and 6.1.1.4'
H H 0.0000 0.0000 'International Tables Vol C Tables 4.2.6.8 and 6.1.1.4'
N N 0.0061 0.0033 'International Tables Vol C Tables 4.2.6.8 and 6.1.1.4'
O O 0.0106 0.0060 'International Tables Vol C Tables 4.2.6.8 and 6.1.1.4'
P P 0.1023 0.0942 'International Tables Vol C Tables 4.2.6.8 and 6.1.1.4'
Mo Mo -1.6832 0.6857 'International Tables Vol C Tables 4.2.6.8 and 6.1.1.4'

loop_
_geom_angle_atom_site_label_1
_geom_angle_atom_site_label_2
_geom_angle_atom_site_label_3
_geom_angle
_geom_angle_site_symmetry_1
_geom_angle_site_symmetry_3
C2 Mo1 C3 89.63(11) . .
C2 Mo1 C1 92.40(10) . .
C3 Mo1 C1 91.74(10) . .
C2 Mo1 P2 101.25(7) . .
C3 Mo1 P2 102.82(8) . .
C1 Mo1 P2 159.98(7) . .
C2 Mo1 P3 166.13(7) . .
C3 Mo1 P3 90.41(8) . .
C1 Mo1 P3 101.46(7) . .
P2 Mo1 P3 65.25(2) . .
C2 Mo1 P1 92.04(7) . .
C3 Mo1 P1 166.69(8) . .
C1 Mo1 P1 101.38(7) . .
P2 Mo1 P1 63.906(19) . .
P3 Mo1 P1 84.83(2) . .
N4 P1 N1 109.19(9) . .
N4 P1 C4 105.03(11) . .
N1 P1 C4 98.72(10) . .
N4 P1 Mo1 113.75(7) . .
N1 P1 Mo1 94.23(7) . .
C4 P1 Mo1 132.05(8) . .
N4 P1 P2 110.98(7) . .
N1 P1 P2 38.99(7) . .
C4 P1 P2 131.33(9) . .
Mo1 P1 P2 57.135(18) . .
N2 P2 N1 112.06(10) . .
N2 P2 C10 100.04(10) . .
N1 P2 C10 104.63(11) . .
N2 P2 Mo1 96.01(7) . .
N1 P2 Mo1 95.93(6) . .
C10 P2 Mo1 146.70(9) . .
N2 P2 P1 101.92(7) . .
N1 P2 P1 38.91(6) . .
C10 P2 P1 142.82(9) . .
Mo1 P2 P1 58.959(18) . .
N2 P2 P3 38.45(7) . .
N1 P2 P3 109.47(7) . .
C10 P2 P3 133.99(9) . .
Mo1 P2 P3 57.727(18) . .
P1 P2 P3 78.94(2) . .
N3 P3 N2 109.96(10) . .
N3 P3 C16 100.03(11) . .
N2 P3 C16 104.03(11) . .
N3 P3 Mo1 119.02(7) . .
N2 P3 Mo1 94.58(7) . .
C16 P3 Mo1 127.49(8) . .
N3 P3 P2 122.80(7) . .
N2 P3 P2 37.71(7) . .
C16 P3 P2 127.93(9) . .
Mo1 P3 P2 57.024(18) . .
N4 P4 N3 105.91(10) . .
N4 P4 C22 96.07(11) . .
N3 P4 C22 101.02(11) . .
C7 N1 P1 124.12(16) . .
C7 N1 P2 131.45(15) . .
P1 N1 P2 102.09(10) . .
C13 N2 P2 123.98(17) . .
C13 N2 P3 128.87(17) . .
P2 N2 P3 103.84(10) . .
C19 N3 P3 122.16(16) . .
C19 N3 P4 125.28(15) . .
P3 N3 P4 111.50(11) . .
C25 N4 P1 123.47(17) . .
C25 N4 P4 120.67(16) . .
P1 N4 P4 115.66(10) . .
O2 C1 Mo1 178.7(2) . .
O1 C2 Mo1 177.6(2) . .
O3 C3 Mo1 178.9(3) . .
C5 C4 P1 117.70(16) . .
C5 C4 H4A 107.9 . .
P1 C4 H4A 107.9 . .
C5 C4 H4B 107.9 . .
P1 C4 H4B 107.9 . .
H4A C4 H4B 107.2 . .
C6 C5 C8 122.7(2) . .
C6 C5 C4 125.2(2) . .
C8 C5 C4 112.0(2) . .
C5 C6 C7 124.9(2) . .
C5 C6 C9 122.2(2) . .
C7 C6 C9 113.0(2) . .
N1 C7 C6 114.18(18) . .
N1 C7 H7A 108.7 . .
C6 C7 H7A 108.7 . .
N1 C7 H7B 108.7 . .
C6 C7 H7B 108.7 . .
H7A C7 H7B 107.6 . .
C5 C8 H8A 109.5 . .
C5 C8 H8B 109.5 . .
H8A C8 H8B 109.5 . .
C5 C8 H8C 109.5 . .
H8A C8 H8C 109.5 . .
H8B C8 H8C 109.5 . .
C6 C9 H9A 109.5 . .
C6 C9 H9B 109.5 . .
H9A C9 H9B 109.5 . .
C6 C9 H9C 109.5 . .
H9A C9 H9C 109.5 . .
H9B C9 H9C 109.5 . .
C11 C10 P2 115.43(17) . .
C11 C10 H10A 108.4 . .
P2 C10 H10A 108.4 . .
C11 C10 H10B 108.4 . .
P2 C10 H10B 108.4 . .
H10A C10 H10B 107.5 . .
C12 C11 C14 122.5(2) . .
C12 C11 C10 125.1(2) . .
C14 C11 C10 112.3(2) . .
C11 C12 C13 125.7(2) . .
C11 C12 C15 123.9(2) . .
C13 C12 C15 110.4(2) . .
N2 C13 C12 115.3(2) . .
N2 C13 H13A 108.5 . .
C12 C13 H13A 108.5 . .
N2 C13 H13B 108.5 . .
C12 C13 H13B 108.5 . .
H13A C13 H13B 107.5 . .
C11 C14 H14A 109.5 . .
C11 C14 H14B 109.5 . .
H14A C14 H14B 109.5 . .
C11 C14 H14C 109.5 . .
H14A C14 H14C 109.5 . .
H14B C14 H14C 109.5 . .
C12 C15 H15A 109.5 . .
C12 C15 H15B 109.5 . .
H15A C15 H15B 109.5 . .
C12 C15 H15C 109.5 . .
H15A C15 H15C 109.5 . .
H15B C15 H15C 109.5 . .
C17 C16 P3 114.81(17) . .
C17 C16 H16A 108.6 . .
P3 C16 H16A 108.6 . .
C17 C16 H16B 108.6 . .
P3 C16 H16B 108.6 . .
H16A C16 H16B 107.5 . .
C18 C17 C20 124.2(2) . .
C18 C17 C16 122.7(2) . .
C20 C17 C16 113.1(2) . .
C17 C18 C21 124.1(2) . .
C17 C18 C19 125.6(2) . .
C21 C18 C19 110.2(2) . .
N3 C19 C18 117.05(19) . .
N3 C19 H19A 108.0 . .
C18 C19 H19A 108.0 . .
N3 C19 H19B 108.0 . .
C18 C19 H19B 108.0 . .
H19A C19 H19B 107.3 . .
C17 C20 H20A 109.5 . .
C17 C20 H20B 109.5 . .
H20A C20 H20B 109.5 . .
C17 C20 H20C 109.5 . .
H20A C20 H20C 109.5 . .
H20B C20 H20C 109.5 . .
C18 C21 H21A 109.5 . .
C18 C21 H21B 109.5 . .
H21A C21 H21B 109.5 . .
C18 C21 H21C 109.5 . .
H21A C21 H21C 109.5 . .
H21B C21 H21C 109.5 . .
C23 C22 P4 110.27(18) . .
C23 C22 H22A 109.6 . .
P4 C22 H22A 109.6 . .
C23 C22 H22B 109.6 . .
P4 C22 H22B 109.6 . .
H22A C22 H22B 108.1 . .
C24 C23 C26 126.5(3) . .
C24 C23 C22 116.8(2) . .
C26 C23 C22 116.7(3) . .
C23 C24 C27 126.1(3) . .
C23 C24 C25 118.3(2) . .
C27 C24 C25 115.6(3) . .
N4 C25 C24 110.1(2) . .
N4 C25 H25A 109.6 . .
C24 C25 H25A 109.6 . .
N4 C25 H25B 109.6 . .
C24 C25 H25B 109.6 . .
H25A C25 H25B 108.2 . .
C23 C26 H26A 109.5 . .
C23 C26 H26B 109.5 . .
H26A C26 H26B 109.5 . .
C23 C26 H26C 109.5 . .
H26A C26 H26C 109.5 . .
H26B C26 H26C 109.5 . .
C24 C27 H27A 109.5 . .
C24 C27 H27B 109.5 . .
H27A C27 H27B 109.5 . .
C24 C27 H27C 109.5 . .
H27A C27 H27C 109.5 . .
H27B C27 H27C 109.5 . .
C29 C28 H28A 109.5 . .
C29 C28 H28B 109.5 . .
H28A C28 H28B 109.5 . .
C29 C28 H28C 109.5 . .
H28A C28 H28C 109.5 . .
H28B C28 H28C 109.5 . .
C30 C29 C34 120.0 . .
C30 C29 C28 121.9(4) . .
C34 C29 C28 118.1(4) . .
C30 C29 C34 23.2(2) . 2_567
C34 C29 C34 96.9(2) . 2_567
C28 C29 C34 145.0(4) . 2_567
C30 C29 C30 97.2(2) . 2_567
C34 C29 C30 22.9(2) . 2_567
C28 C29 C30 140.8(4) . 2_567
C34 C29 C30 74.03(17) 2_567 2_567
C29 C30 C31 120.0 . .
C29 C30 C29 82.78(18) . 2_567
C31 C30 C29 37.29(18) . 2_567
C29 C30 H30 120.0 . .
C31 C30 H30 120.0 . .
C29 C30 H30 157.1 2_567 .
C32 C31 C30 120.0 . .
C32 C31 H31 120.0 . .
C30 C31 H31 120.0 . .
C33 C32 C31 120.0 . .
C33 C32 H32 120.0 . .
C31 C32 H32 120.0 . .
C32 C33 C34 120.0 . .
C32 C33 H33 120.0 . .
C34 C33 H33 120.0 . .
C33 C34 C29 120.0 . .
C33 C34 C29 36.93(18) . 2_567
C29 C34 C29 83.14(18) . 2_567
C33 C34 H34 120.0 . .
C29 C34 H34 120.0 . .
C29 C34 H34 156.8 2_567 .
C36A C35A H35A 109.5 . .
C36A C35A H35B 109.5 . .
H35A C35A H35B 109.5 . .
C36A C35A H35C 109.5 . .
H35A C35A H35C 109.5 . .
H35B C35A H35C 109.5 . .
C37A C36A C41A 120.0 . .
C37A C36A C35A 119.6(8) . .
C41A C36A C35A 120.4(8) . .
C36A C37A C38A 120.0 . .
C36A C37A H37A 120.0 . .
C38A C37A H37A 120.0 . .
C39A C38A C37A 120.0 . .
C39A C38A H38A 120.0 . .
C37A C38A H38A 120.0 . .
C40A C39A C38A 120.0 . .
C40A C39A H39A 120.0 . .
C38A C39A H39A 120.0 . .
C39A C40A C41A 120.0 . .
C39A C40A H40A 120.0 . .
C41A C40A H40A 120.0 . .
C40A C41A C36A 120.0 . .
C40A C41A H41A 120.0 . .
C36A C41A H41A 120.0 . .
C36B C35B H35D 109.5 . .
C36B C35B H35E 109.5 . .
H35D C35B H35E 109.5 . .
C36B C35B H35F 109.5 . .
H35D C35B H35F 109.5 . .
H35E C35B H35F 109.5 . .
C37B C36B C41B 120.0 . .
C37B C36B C35B 98.9(12) . .
C41B C36B C35B 141.0(12) . .
C36B C37B C38B 120.0 . .
C36B C37B H37B 120.0 . .
C38B C37B H37B 120.0 . .
C39B C38B C37B 120.0 . .
C39B C38B H38B 120.0 . .
C37B C38B H38B 120.0 . .
C38B C39B C40B 120.0 . .
C38B C39B H39B 120.0 . .
C40B C39B H39B 120.0 . .
C41B C40B C39B 120.0 . .
C41B C40B H40B 120.0 . .
C39B C40B H40B 120.0 . .
C40B C41B C36B 120.0 . .
C40B C41B H41B 120.0 . .
C36B C41B H41B 120.0 . .
C36C C35C H35G 109.5 . .
C36C C35C H35H 109.5 . .
H35G C35C H35H 109.5 . .
C36C C35C H35I 109.5 . .
H35G C35C H35I 109.5 . .
H35H C35C H35I 109.5 . .
C37C C36C C41C 120.0 . .
C37C C36C C35C 125.0(9) . .
C41C C36C C35C 115.0(9) . .
C38C C37C C36C 120.0 . .
C38C C37C H37C 120.0 . .
C36C C37C H37C 120.0 . .
C37C C38C C39C 120.0 . .
C37C C38C H38C 120.0 . .
C39C C38C H38C 120.0 . .
C40C C39C C38C 120.0 . .
C40C C39C H39C 120.0 . .
C38C C39C H39C 120.0 . .
C41C C40C C39C 120.0 . .
C41C C40C H40C 120.0 . .
C39C C40C H40C 120.0 . .
C40C C41C C36C 120.0 . .
C40C C41C H41C 120.0 . .
C36C C41C H41C 120.0 . .

loop_
_geom_bond_atom_site_label_1
_geom_bond_atom_site_label_2
_geom_bond_distance
_geom_bond_site_symmetry_2
Mo1 C2 1.972(3) .
Mo1 C3 1.975(3) .
Mo1 C1 1.985(3) .
Mo1 P2 2.4778(6) .
Mo1 P3 2.4973(6) .
Mo1 P1 2.5275(6) .
P1 N4 1.685(2) .
P1 N1 1.7019(19) .
P1 C4 1.816(2) .
P1 P2 2.6493(8) .
P2 N2 1.690(2) .
P2 N1 1.705(2) .
P2 C10 1.805(2) .
P2 P3 2.6823(9) .
P3 N3 1.679(2) .
P3 N2 1.718(2) .
P3 C16 1.800(3) .
P4 N4 1.718(2) .
P4 N3 1.744(2) .
P4 C22 1.855(3) .
N1 C7 1.460(3) .
N2 C13 1.463(3) .
N3 C19 1.473(3) .
N4 C25 1.490(3) .
O1 C2 1.155(3) .
O2 C1 1.155(3) .
O3 C3 1.152(3) .
C4 C5 1.517(3) .
C4 H4A 0.9900 .
C4 H4B 0.9900 .
C5 C6 1.339(3) .
C5 C8 1.506(4) .
C6 C7 1.498(3) .
C6 C9 1.509(3) .
C7 H7A 0.9900 .
C7 H7B 0.9900 .
C8 H8A 0.9800 .
C8 H8B 0.9800 .
C8 H8C 0.9800 .
C9 H9A 0.9800 .
C9 H9B 0.9800 .
C9 H9C 0.9800 .
C10 C11 1.525(3) .
C10 H10A 0.9900 .
C10 H10B 0.9900 .
C11 C12 1.323(3) .
C11 C14 1.522(4) .
C12 C13 1.500(3) .
C12 C15 1.509(3) .
C13 H13A 0.9900 .
C13 H13B 0.9900 .
C14 H14A 0.9800 .
C14 H14B 0.9800 .
C14 H14C 0.9800 .
C15 H15A 0.9800 .
C15 H15B 0.9800 .
C15 H15C 0.9800 .
C16 C17 1.517(4) .
C16 H16A 0.9900 .
C16 H16B 0.9900 .
C17 C18 1.328(3) .
C17 C20 1.509(4) .
C18 C21 1.507(4) .
C18 C19 1.507(3) .
C19 H19A 0.9900 .
C19 H19B 0.9900 .
C20 H20A 0.9800 .
C20 H20B 0.9800 .
C20 H20C 0.9800 .
C21 H21A 0.9800 .
C21 H21B 0.9800 .
C21 H21C 0.9800 .
C22 C23 1.514(4) .
C22 H22A 0.9900 .
C22 H22B 0.9900 .
C23 C24 1.332(4) .
C23 C26 1.497(4) .
C24 C27 1.502(4) .
C24 C25 1.511(4) .
C25 H25A 0.9900 .
C25 H25B 0.9900 .
C26 H26A 0.9800 .
C26 H26B 0.9800 .
C26 H26C 0.9800 .
C27 H27A 0.9800 .
C27 H27B 0.9800 .
C27 H27C 0.9800 .
C28 C29 1.546(8) .
C28 H28A 0.9800 .
C28 H28B 0.9800 .
C28 H28C 0.9800 .
C29 C30 1.3900 .
C29 C34 1.3900 .
C29 C34 1.995(6) 2_567
C29 C30 2.004(6) 2_567
C30 C31 1.3900 .
C30 C29 2.004(6) 2_567
C30 H30 0.9500 .
C31 C32 1.3900 .
C31 H31 0.9500 .
C32 C33 1.3900 .
C32 H32 0.9500 .
C33 C34 1.3900 .
C33 H33 0.9500 .
C34 C29 1.995(6) 2_567
C34 H34 0.9500 .
C35A C36A 1.495(13) .
C35A H35A 0.9800 .
C35A H35B 0.9800 .
C35A H35C 0.9800 .
C36A C37A 1.3900 .
C36A C41A 1.3900 .
C37A C38A 1.3900 .
C37A H37A 0.9500 .
C38A C39A 1.3900 .
C38A H38A 0.9500 .
C39A C40A 1.3900 .
C39A H39A 0.9500 .
C40A C41A 1.3900 .
C40A H40A 0.9500 .
C41A H41A 0.9500 .
C35B C36B 1.78(2) .
C35B H35D 0.9800 .
C35B H35E 0.9800 .
C35B H35F 0.9800 .
C36B C37B 1.3900 .
C36B C41B 1.3900 .
C37B C38B 1.3900 .
C37B H37B 0.9500 .
C38B C39B 1.3900 .
C38B H38B 0.9500 .
C39B C40B 1.3900 .
C39B H39B 0.9500 .
C40B C41B 1.3900 .
C40B H40B 0.9500 .
C41B H41B 0.9500 .
C35C C36C 1.468(13) .
C35C H35G 0.9800 .
C35C H35H 0.9800 .
C35C H35I 0.9800 .
C36C C37C 1.3900 .
C36C C41C 1.3900 .
C37C C38C 1.3900 .
C37C H37C 0.9500 .
C38C C39C 1.3900 .
C38C H38C 0.9500 .
C39C C40C 1.3900 .
C39C H39C 0.9500 .
C40C C41C 1.3900 .
C40C H40C 0.9500 .
C41C H41C 0.9500 .

loop_
_geom_torsion_atom_site_label_1
_geom_torsion_atom_site_label_2
_geom_torsion_atom_site_label_3
_geom_torsion_atom_site_label_4
_geom_torsion
_geom_torsion_site_symmetry_1
_geom_torsion_site_symmetry_4
C2 Mo1 P1 N4 158.01(11) . .
C3 Mo1 P1 N4 -105.0(4) . .
C1 Mo1 P1 N4 65.15(10) . .
P2 Mo1 P1 N4 -100.45(8) . .
P3 Mo1 P1 N4 -35.53(8) . .
C2 Mo1 P1 N1 -88.87(10) . .
C3 Mo1 P1 N1 8.1(4) . .
C1 Mo1 P1 N1 178.27(10) . .
P2 Mo1 P1 N1 12.67(7) . .
P3 Mo1 P1 N1 77.60(7) . .
C2 Mo1 P1 C4 16.89(13) . .
C3 Mo1 P1 C4 113.9(4) . .
C1 Mo1 P1 C4 -75.97(13) . .
P2 Mo1 P1 C4 118.42(11) . .
P3 Mo1 P1 C4 -176.65(11) . .
C2 Mo1 P1 P2 -101.54(8) . .
C3 Mo1 P1 P2 -4.5(3) . .
C1 Mo1 P1 P2 165.60(7) . .
P3 Mo1 P1 P2 64.93(2) . .
C2 Mo1 P2 N2 -172.97(10) . .
C3 Mo1 P2 N2 -80.76(11) . .
C1 Mo1 P2 N2 54.9(2) . .
P3 Mo1 P2 N2 3.68(7) . .
P1 Mo1 P2 N2 100.31(7) . .
C2 Mo1 P2 N1 74.04(10) . .
C3 Mo1 P2 N1 166.25(11) . .
C1 Mo1 P2 N1 -58.1(2) . .
P3 Mo1 P2 N1 -109.31(7) . .
P1 Mo1 P2 N1 -12.68(7) . .
C2 Mo1 P2 C10 -54.31(18) . .
C3 Mo1 P2 C10 37.89(18) . .
C1 Mo1 P2 C10 173.6(3) . .
P3 Mo1 P2 C10 122.33(16) . .
P1 Mo1 P2 C10 -141.04(16) . .
C2 Mo1 P2 P1 86.73(8) . .
C3 Mo1 P2 P1 178.93(8) . .
C1 Mo1 P2 P1 -45.4(2) . .
P3 Mo1 P2 P1 -96.62(2) . .
C2 Mo1 P2 P3 -176.65(8) . .
C3 Mo1 P2 P3 -84.44(8) . .
C1 Mo1 P2 P3 51.2(2) . .
P1 Mo1 P2 P3 96.62(2) . .
N4 P1 P2 N2 15.54(10) . .
N1 P1 P2 N2 110.46(13) . .
C4 P1 P2 N2 150.54(12) . .
Mo1 P1 P2 N2 -89.88(7) . .
N4 P1 P2 N1 -94.93(13) . .
C4 P1 P2 N1 40.07(14) . .
Mo1 P1 P2 N1 159.65(11) . .
N4 P1 P2 C10 -109.42(15) . .
N1 P1 P2 C10 -14.50(17) . .
C4 P1 P2 C10 25.57(17) . .
Mo1 P1 P2 C10 145.16(14) . .
N4 P1 P2 Mo1 105.42(8) . .
N1 P1 P2 Mo1 -159.65(11) . .
C4 P1 P2 Mo1 -119.58(10) . .
N4 P1 P2 P3 46.58(8) . .
N1 P1 P2 P3 141.50(10) . .
C4 P1 P2 P3 -178.42(10) . .
Mo1 P1 P2 P3 -58.842(18) . .
C2 Mo1 P3 N3 126.1(3) . .
C3 Mo1 P3 N3 -143.82(11) . .
C1 Mo1 P3 N3 -51.96(11) . .
P2 Mo1 P3 N3 112.24(8) . .
P1 Mo1 P3 N3 48.64(8) . .
C2 Mo1 P3 N2 10.2(3) . .
C3 Mo1 P3 N2 100.33(10) . .
C1 Mo1 P3 N2 -167.81(10) . .
P2 Mo1 P3 N2 -3.61(7) . .
P1 Mo1 P3 N2 -67.21(7) . .
C2 Mo1 P3 C16 -101.4(3) . .
C3 Mo1 P3 C16 -11.26(14) . .
C1 Mo1 P3 C16 80.60(13) . .
P2 Mo1 P3 C16 -115.20(12) . .
P1 Mo1 P3 C16 -178.80(12) . .
C2 Mo1 P3 P2 13.8(3) . .
C3 Mo1 P3 P2 103.95(8) . .
C1 Mo1 P3 P2 -164.20(7) . .
P1 Mo1 P3 P2 -63.60(2) . .
N2 P2 P3 N3 80.25(13) . .
N1 P2 P3 N3 -21.02(11) . .
C10 P2 P3 N3 114.51(15) . .
Mo1 P2 P3 N3 -105.65(8) . .
P1 P2 P3 N3 -45.52(8) . .
N1 P2 P3 N2 -101.26(13) . .
C10 P2 P3 N2 34.26(16) . .
Mo1 P2 P3 N2 174.10(11) . .
P1 P2 P3 N2 -125.76(11) . .
N2 P2 P3 C16 -59.64(15) . .
N1 P2 P3 C16 -160.90(12) . .
C10 P2 P3 C16 -25.38(16) . .
Mo1 P2 P3 C16 114.47(11) . .
P1 P2 P3 C16 174.60(10) . .
N2 P2 P3 Mo1 -174.10(11) . .
N1 P2 P3 Mo1 84.63(7) . .
C10 P2 P3 Mo1 -139.84(12) . .
P1 P2 P3 Mo1 60.132(17) . .
N4 P1 N1 C7 -64.4(2) . .
C4 P1 N1 C7 44.9(2) . .
Mo1 P1 N1 C7 178.60(18) . .
P2 P1 N1 C7 -164.4(2) . .
N4 P1 N1 P2 99.94(11) . .
C4 P1 N1 P2 -150.72(11) . .
Mo1 P1 N1 P2 -17.03(9) . .
N2 P2 N1 C7 81.2(2) . .
C10 P2 N1 C7 -26.3(2) . .
Mo1 P2 N1 C7 -179.9(2) . .
P1 P2 N1 C7 162.7(3) . .
P3 P2 N1 C7 122.3(2) . .
N2 P2 N1 P1 -81.53(11) . .
C10 P2 N1 P1 171.01(10) . .
Mo1 P2 N1 P1 17.43(9) . .
P3 P2 N1 P1 -40.39(10) . .
N1 P2 N2 C13 -67.1(2) . .
C10 P2 N2 C13 43.3(2) . .
Mo1 P2 N2 C13 -165.98(19) . .
P1 P2 N2 C13 -106.5(2) . .
P3 P2 N2 C13 -161.0(3) . .
N1 P2 N2 P3 93.90(11) . .
C10 P2 N2 P3 -155.71(11) . .
Mo1 P2 N2 P3 -5.01(9) . .
P1 P2 N2 P3 54.48(9) . .
N3 P3 N2 C13 41.5(3) . .
C16 P3 N2 C13 -64.9(2) . .
Mo1 P3 N2 C13 164.6(2) . .
P2 P3 N2 C13 159.7(3) . .
N3 P3 N2 P2 -118.19(11) . .
C16 P3 N2 P2 135.45(11) . .
Mo1 P3 N2 P2 4.96(9) . .
N2 P3 N3 C19 -66.4(2) . .
C16 P3 N3 C19 42.6(2) . .
Mo1 P3 N3 C19 -173.76(15) . .
P2 P3 N3 C19 -106.28(18) . .
N2 P3 N3 P4 102.40(12) . .
C16 P3 N3 P4 -148.57(12) . .
Mo1 P3 N3 P4 -4.98(14) . .
P2 P3 N3 P4 62.50(13) . .
N4 P4 N3 C19 100.8(2) . .
C22 P4 N3 C19 1.2(2) . .
N4 P4 N3 P3 -67.52(13) . .
C22 P4 N3 P3 -167.16(13) . .
N1 P1 N4 C25 63.8(2) . .
C4 P1 N4 C25 -41.2(2) . .
Mo1 P1 N4 C25 167.64(15) . .
P2 P1 N4 C25 105.43(17) . .
N1 P1 N4 P4 -121.35(12) . .
C4 P1 N4 P4 133.59(12) . .
Mo1 P1 N4 P4 -17.55(13) . .
P2 P1 N4 P4 -79.76(11) . .
N3 P4 N4 C25 -101.36(18) . .
C22 P4 N4 C25 1.95(19) . .
N3 P4 N4 P1 83.68(13) . .
C22 P4 N4 P1 -173.02(13) . .
C2 Mo1 C1 O2 -112(9) . .
C3 Mo1 C1 O2 158(9) . .
P2 Mo1 C1 O2 21(9) . .
P3 Mo1 C1 O2 67(9) . .
P1 Mo1 C1 O2 -19(9) . .
C3 Mo1 C2 O1 -46(5) . .
C1 Mo1 C2 O1 -138(5) . .
P2 Mo1 C2 O1 57(5) . .
P3 Mo1 C2 O1 44(5) . .
P1 Mo1 C2 O1 121(5) . .
C2 Mo1 C3 O3 32(12) . .
C1 Mo1 C3 O3 125(12) . .
P2 Mo1 C3 O3 -69(12) . .
P3 Mo1 C3 O3 -134(12) . .
P1 Mo1 C3 O3 -65(12) . .
N4 P1 C4 C5 85.2(2) . .
N1 P1 C4 C5 -27.5(2) . .
Mo1 P1 C4 C5 -131.27(16) . .
P2 P1 C4 C5 -51.6(2) . .
P1 C4 C5 C6 11.5(4) . .
P1 C4 C5 C8 -168.0(2) . .
C8 C5 C6 C7 177.2(3) . .
C4 C5 C6 C7 -2.3(4) . .
C8 C5 C6 C9 -0.7(4) . .
C4 C5 C6 C9 179.8(2) . .
P1 N1 C7 C6 -41.8(3) . .
P2 N1 C7 C6 158.78(18) . .
C5 C6 C7 N1 15.4(4) . .
C9 C6 C7 N1 -166.5(2) . .
N2 P2 C10 C11 -34.1(2) . .
N1 P2 C10 C11 82.0(2) . .
Mo1 P2 C10 C11 -151.69(13) . .
P1 P2 C10 C11 91.4(2) . .
P3 P2 C10 C11 -54.9(2) . .
P2 C10 C11 C12 18.3(3) . .
P2 C10 C11 C14 -164.9(2) . .
C14 C11 C12 C13 -176.6(3) . .
C10 C11 C12 C13 -0.1(4) . .
C14 C11 C12 C15 3.4(4) . .
C10 C11 C12 C15 179.9(3) . .
P2 N2 C13 C12 -31.5(3) . .
P3 N2 C13 C12 172.49(17) . .
C11 C12 C13 N2 4.7(4) . .
C15 C12 C13 N2 -175.2(2) . .
N3 P3 C16 C17 -43.3(2) . .
N2 P3 C16 C17 70.3(2) . .
Mo1 P3 C16 C17 177.52(14) . .
P2 P3 C16 C17 103.30(18) . .
P3 C16 C17 C18 27.8(3) . .
P3 C16 C17 C20 -152.1(2) . .
C20 C17 C18 C21 -1.2(4) . .
C16 C17 C18 C21 178.9(3) . .
C20 C17 C18 C19 179.1(3) . .
C16 C17 C18 C19 -0.8(4) . .
P3 N3 C19 C18 -23.0(3) . .
P4 N3 C19 C18 169.78(18) . .
C17 C18 C19 N3 -3.6(4) . .
C21 C18 C19 N3 176.7(2) . .
N4 P4 C22 C23 49.7(2) . .
N3 P4 C22 C23 157.3(2) . .
P4 C22 C23 C24 -58.3(3) . .
P4 C22 C23 C26 123.6(2) . .
C26 C23 C24 C27 2.3(4) . .
C22 C23 C24 C27 -175.6(2) . .
C26 C23 C24 C25 -177.8(3) . .
C22 C23 C24 C25 4.4(3) . .
P1 N4 C25 C24 123.8(2) . .
P4 N4 C25 C24 -50.8(2) . .
C23 C24 C25 N4 52.0(3) . .
C27 C24 C25 N4 -128.1(2) . .
C34 C29 C30 C31 0.0 . .
C28 C29 C30 C31 -179.7(5) . .
C34 C29 C30 C31 5.8(6) 2_567 .
C30 C29 C30 C31 2.3(3) 2_567 .
C34 C29 C30 C29 -2.31(19) . 2_567
C28 C29 C30 C29 178.0(5) . 2_567
C34 C29 C30 C29 3.5(4) 2_567 2_567
C30 C29 C30 C29 0.00(13) 2_567 2_567
C29 C30 C31 C32 0.0 . .
C29 C30 C31 C32 3.8(3) 2_567 .
C30 C31 C32 C33 0.0 . .
C31 C32 C33 C34 0.0 . .
C32 C33 C34 C29 0.0 . .
C32 C33 C34 C29 -3.8(3) . 2_567
C30 C29 C34 C33 0.0 . .
C28 C29 C34 C33 179.7(4) . .
C34 C29 C34 C33 -2.3(2) 2_567 .
C30 C29 C34 C33 -5.9(6) 2_567 .
C30 C29 C34 C29 2.3(2) . 2_567
C28 C29 C34 C29 -177.9(5) . 2_567
C34 C29 C34 C29 0.00(13) 2_567 2_567
C30 C29 C34 C29 -3.6(5) 2_567 2_567
C41A C36A C37A C38A 0.0 . .
C35A C36A C37A C38A 178.7(14) . .
C36A C37A C38A C39A 0.0 . .
C37A C38A C39A C40A 0.0 . .
C38A C39A C40A C41A 0.0 . .
C39A C40A C41A C36A 0.0 . .
C37A C36A C41A C40A 0.0 . .
C35A C36A C41A C40A -178.7(14) . .
C41B C36B C37B C38B 0.0 . .
C35B C36B C37B C38B 177.7(12) . .
C36B C37B C38B C39B 0.0 . .
C37B C38B C39B C40B 0.0 . .
C38B C39B C40B C41B 0.0 . .
C39B C40B C41B C36B 0.0 . .
C37B C36B C41B C40B 0.0 . .
C35B C36B C41B C40B -176.3(18) . .
C41C C36C C37C C38C 0.0 . .
C35C C36C C37C C38C 179.95(9) . .
C36C C37C C38C C39C 0.0 . .
C37C C38C C39C C40C 0.0 . .
C38C C39C C40C C41C 0.0 . .
C39C C40C C41C C36C 0.0 . .
C37C C36C C41C C40C 0.0 . .
C35C C36C C41C C40C -179.96(8) . .
